data_2108202
loop_
_publ_author_name
'Budesinsky, Milos'
'Cisarova, Ivana'
'Borremans, Frans'
'Martins, Jose C.'
'Pauwels, Ewald'

_publ_section_title
;
 Solid-state structure of cyclic dipeptides: an X-ray and computational
 study of <i>cis-</i> and <i>trans</i>-diketopiperazines of
 <i>N</i>-methyl-phenylalanine with the thia-pipecolic acids and
 thia-prolines
;
_journal_issue 6
_journal_name_full 'Acta Crystallographica Section B'
_journal_page_first 1179
_journal_page_last 1193
_journal_paper_doi 10.1107/S2052520617014731
_journal_volume 73
_journal_year 2017
_chemical_absolute_configuration ad
_chemical_compound_source 'synthesized by the authors'
_chemical_formula_moiety 'C14 H16 N2 O2 S'
_chemical_formula_sum 'C14 H16 N2 O2 S'
_chemical_formula_weight 276.35
_chemical_name_systematic
; 
 ? 
;
_space_group_IT_number 19
_symmetry_cell_setting orthorhombic
_symmetry_space_group_name_Hall 'P 2ac 2ab'
_symmetry_space_group_name_H-M 'P 21 21 21'
_atom_sites_solution_hydrogens difmap
_atom_sites_solution_primary direct
_atom_sites_solution_secondary difmap
_audit_creation_method SHELXL-97
_cell_angle_alpha 90.00
_cell_angle_beta 90.00
_cell_angle_gamma 90.00
_cell_formula_units_Z 4
_cell_length_a 10.0987(4)
_cell_length_b 11.0883(4)
_cell_length_c 12.0825(5)
_cell_measurement_reflns_used 4807
_cell_measurement_temperature 150(2)
_cell_measurement_theta_max 27.36
_cell_measurement_theta_min 2.63
_cell_volume 1352.97(9)
_computing_cell_refinement 'Bruker SAINT'
_computing_data_collection 'Bruker APEX2'
_computing_data_reduction 'Bruker SAINT'
_computing_structure_refinement 'SHELXL-2014/7 (Sheldrick, 2014)'
_computing_structure_solution 'SHELXS-97 (Sheldrick, 2008)'
_diffrn_ambient_temperature 150(2)
_diffrn_measured_fraction_theta_full 1.000
_diffrn_measured_fraction_theta_max 1.000
_diffrn_measurement_device_type 'Bruker APEX-II CCD'
_diffrn_measurement_method '\f and \w scans'
_diffrn_radiation_monochromator graphite
_diffrn_radiation_source 'fine-focus sealed tube'
_diffrn_radiation_type MoK\a
_diffrn_radiation_wavelength 0.71073
_diffrn_reflns_av_R_equivalents 0.0195
_diffrn_reflns_av_sigmaI/netI 0.0225
_diffrn_reflns_limit_h_max 12
_diffrn_reflns_limit_h_min -13
_diffrn_reflns_limit_k_max 10
_diffrn_reflns_limit_k_min -14
_diffrn_reflns_limit_l_max 13
_diffrn_reflns_limit_l_min -15
_diffrn_reflns_number 8542
_diffrn_reflns_theta_full 27.50
_diffrn_reflns_theta_max 27.50
_diffrn_reflns_theta_min 2.49
_diffrn_standards_number 0
_exptl_absorpt_coefficient_mu 0.239
_exptl_absorpt_correction_T_max 0.9406
_exptl_absorpt_correction_T_min 0.8626
_exptl_absorpt_correction_type multi-scan
_exptl_absorpt_process_details
;
SADABS-2014/5 - Bruker AXS area detector scaling and absorption correction
;
_exptl_crystal_colour colourless
_exptl_crystal_density_diffrn 1.357
_exptl_crystal_density_method 'not measured'
_exptl_crystal_description prism
_exptl_crystal_F_000 584
_exptl_crystal_size_max 0.54
_exptl_crystal_size_mid 0.41
_exptl_crystal_size_min 0.26
_refine_diff_density_max 0.177
_refine_diff_density_min -0.225
_refine_diff_density_rms 0.039
_refine_ls_abs_structure_details 'Flack H D (1983), Acta Cryst. A39, 876-881'
_refine_ls_abs_structure_Flack -0.01(6)
_refine_ls_extinction_method none
_refine_ls_goodness_of_fit_ref 1.068
_refine_ls_hydrogen_treatment constr
_refine_ls_matrix_type full
_refine_ls_number_parameters 173
_refine_ls_number_reflns 3096
_refine_ls_number_restraints 0
_refine_ls_restrained_S_all 1.068
_refine_ls_R_factor_all 0.0305
_refine_ls_R_factor_gt 0.0277
_refine_ls_shift/su_max 0.001
_refine_ls_shift/su_mean 0.000
_refine_ls_structure_factor_coef Fsqd
_refine_ls_weighting_details 'calc w=1/[\s^2^(Fo^2^)+(0.0351P)^2^+0.2268P] where P=(Fo^2^+2Fc^2^)/3'
_refine_ls_weighting_scheme calc
_refine_ls_wR_factor_gt 0.0674
_refine_ls_wR_factor_ref 0.0689
_reflns_number_gt 2931
_reflns_number_total 3096
_reflns_threshold_expression I>2\s(I)
_cod_data_source_file dk5056sup1.cif
_cod_data_source_block 12b
_cod_database_code 2108202

loop_
_symmetry_equiv_pos_as_xyz
'x, y, z'
'x+1/2, -y+1/2, -z'
'-x, y+1/2, -z+1/2'
'-x+1/2, -y, z+1/2'

loop_
_atom_site_label
_atom_site_type_symbol
_atom_site_fract_x
_atom_site_fract_y
_atom_site_fract_z
_atom_site_U_iso_or_equiv
_atom_site_adp_type
_atom_site_occupancy
_atom_site_symmetry_multiplicity
_atom_site_calc_flag
_atom_site_refinement_flags
N1 N 0.22369(12) 0.77660(10) 0.41260(9) 0.0210(2) Uani 1 1 d .
C2 C 0.28328(13) 0.87153(12) 0.36511(11) 0.0197(3) Uani 1 1 d .
C3 C 0.35435(12) 0.84942(11) 0.25659(11) 0.0180(2) Uani 1 1 d .
H3 H 0.4353 0.9013 0.2574 0.022 Uiso 1 1 calc R
N4 N 0.40000(11) 0.72480(10) 0.24390(9) 0.0184(2) Uani 1 1 d .
C5 C 0.34087(13) 0.62907(12) 0.29054(11) 0.0188(3) Uani 1 1 d .
C6 C 0.22785(13) 0.65444(11) 0.36909(10) 0.0181(3) Uani 1 1 d .
H6 H 0.1423 0.6368 0.3307 0.022 Uiso 1 1 calc R
S7 S 0.23985(4) 0.56073(3) 0.49162(3) 0.03100(10) Uani 1 1 d .
C8 C 0.12233(18) 0.66080(15) 0.55673(13) 0.0343(4) Uani 1 1 d .
H8A H 0.0312 0.6424 0.5316 0.041 Uiso 1 1 calc R
H8B H 0.1260 0.6523 0.6382 0.041 Uiso 1 1 calc R
C9 C 0.16183(18) 0.78775(14) 0.52223(13) 0.0347(4) Uani 1 1 d .
H9A H 0.0830 0.8406 0.5184 0.042 Uiso 1 1 calc R
H9B H 0.2252 0.8225 0.5760 0.042 Uiso 1 1 calc R
C10 C 0.50501(15) 0.70247(15) 0.16278(13) 0.0295(3) Uani 1 1 d .
H10A H 0.4654 0.6776 0.0923 0.044 Uiso 1 1 calc R
H10B H 0.5634 0.6384 0.1900 0.044 Uiso 1 1 calc R
H10C H 0.5565 0.7764 0.1517 0.044 Uiso 1 1 calc R
C11 C 0.26820(14) 0.89321(12) 0.15834(11) 0.0221(3) Uani 1 1 d .
H11A H 0.2531 0.9811 0.1657 0.026 Uiso 1 1 calc R
H11B H 0.3170 0.8794 0.0884 0.026 Uiso 1 1 calc R
C12 C 0.13645(14) 0.83005(11) 0.15212(11) 0.0198(3) Uani 1 1 d .
C13 C 0.02472(15) 0.88075(14) 0.20006(13) 0.0289(3) Uani 1 1 d .
H13 H 0.0306 0.9581 0.2335 0.035 Uiso 1 1 calc R
C14 C -0.09570(16) 0.82002(17) 0.19984(16) 0.0376(4) Uani 1 1 d .
H14 H -0.1716 0.8562 0.2323 0.045 Uiso 1 1 calc R
C15 C -0.10488(15) 0.70704(15) 0.15234(14) 0.0329(4) Uani 1 1 d .
H15 H -0.1867 0.6648 0.1530 0.040 Uiso 1 1 calc R
C16 C 0.00535(15) 0.65563(13) 0.10387(13) 0.0278(3) Uani 1 1 d .
H16 H -0.0008 0.5779 0.0712 0.033 Uiso 1 1 calc R
C17 C 0.12537(14) 0.71713(12) 0.10266(11) 0.0226(3) Uani 1 1 d .
H17 H 0.2003 0.6818 0.0679 0.027 Uiso 1 1 calc R
O2 O 0.28006(11) 0.97279(9) 0.40579(9) 0.0306(2) Uani 1 1 d .
O5 O 0.37353(11) 0.52417(9) 0.27289(9) 0.0301(2) Uani 1 1 d .

loop_
_atom_site_aniso_label
_atom_site_aniso_U_11
_atom_site_aniso_U_22
_atom_site_aniso_U_33
_atom_site_aniso_U_23
_atom_site_aniso_U_13
_atom_site_aniso_U_12
N1 0.0259(6) 0.0164(5) 0.0208(5) 0.0013(4) 0.0063(5) 0.0033(5)
C2 0.0182(6) 0.0176(6) 0.0234(6) 0.0008(5) -0.0022(5) 0.0024(5)
C3 0.0157(6) 0.0158(6) 0.0225(6) 0.0035(5) 0.0001(5) -0.0022(5)
N4 0.0153(5) 0.0191(5) 0.0209(5) 0.0024(4) 0.0027(4) 0.0013(4)
C5 0.0177(6) 0.0182(6) 0.0206(6) 0.0004(5) -0.0006(5) 0.0002(5)
C6 0.0179(6) 0.0158(6) 0.0207(6) 0.0028(4) 0.0016(5) -0.0003(5)
S7 0.0407(2) 0.02351(17) 0.02876(18) 0.01102(13) 0.00626(17) 0.00466(15)
C8 0.0350(9) 0.0396(9) 0.0284(7) 0.0067(7) 0.0120(7) 0.0016(7)
C9 0.0461(9) 0.0297(8) 0.0282(8) 0.0015(6) 0.0175(7) 0.0073(7)
C10 0.0237(8) 0.0325(8) 0.0323(8) 0.0017(7) 0.0118(6) 0.0010(6)
C11 0.0222(7) 0.0206(6) 0.0234(6) 0.0078(5) -0.0015(6) -0.0015(5)
C12 0.0212(6) 0.0183(6) 0.0198(6) 0.0052(5) -0.0042(5) 0.0014(5)
C13 0.0248(7) 0.0219(7) 0.0398(8) -0.0045(6) -0.0025(6) 0.0041(6)
C14 0.0214(7) 0.0387(9) 0.0529(10) -0.0047(8) 0.0044(7) 0.0044(7)
C15 0.0222(8) 0.0319(8) 0.0447(9) 0.0062(7) -0.0064(7) -0.0048(6)
C16 0.0315(8) 0.0222(7) 0.0297(7) -0.0009(6) -0.0102(6) -0.0008(6)
C17 0.0240(7) 0.0231(7) 0.0206(6) -0.0002(5) -0.0025(6) 0.0034(6)
O2 0.0380(6) 0.0174(5) 0.0363(5) -0.0043(4) 0.0033(5) 0.0019(4)
O5 0.0313(6) 0.0168(5) 0.0423(6) -0.0022(4) 0.0092(5) 0.0033(4)

loop_
_atom_type_symbol
_atom_type_description
_atom_type_scat_dispersion_real
_atom_type_scat_dispersion_imag
_atom_type_scat_source
C C 0.0033 0.0016 'International Tables Vol C Tables 4.2.6.8 and 6.1.1.4'
H H 0.0000 0.0000 'International Tables Vol C Tables 4.2.6.8 and 6.1.1.4'
N N 0.0061 0.0033 'International Tables Vol C Tables 4.2.6.8 and 6.1.1.4'
O O 0.0106 0.0060 'International Tables Vol C Tables 4.2.6.8 and 6.1.1.4'
S S 0.1246 0.1234 'International Tables Vol C Tables 4.2.6.8 and 6.1.1.4'

loop_
_geom_angle_atom_site_label_1
_geom_angle_atom_site_label_2
_geom_angle_atom_site_label_3
_geom_angle
C2 N1 C6 124.31(11)
C2 N1 C9 120.67(11)
C6 N1 C9 114.62(11)
O2 C2 N1 122.36(12)
O2 C2 C3 120.52(12)
N1 C2 C3 117.11(11)
N4 C3 C2 113.11(10)
N4 C3 C11 113.08(11)
C2 C3 C11 110.26(11)
N4 C3 H3 106.6
C2 C3 H3 106.6
C11 C3 H3 106.6
C5 N4 C3 124.21(11)
C5 N4 C10 117.99(11)
C3 N4 C10 117.21(11)
O5 C5 N4 123.84(13)
O5 C5 C6 119.24(12)
N4 C5 C6 116.92(11)
N1 C6 C5 114.99(11)
N1 C6 S7 103.93(8)
C5 C6 S7 110.85(9)
N1 C6 H6 109.0
C5 C6 H6 109.0
S7 C6 H6 109.0
C8 S7 C6 87.69(6)
C9 C8 S7 106.08(11)
C9 C8 H8A 110.5
S7 C8 H8A 110.5
C9 C8 H8B 110.5
S7 C8 H8B 110.5
H8A C8 H8B 108.7
N1 C9 C8 106.29(12)
N1 C9 H9A 110.5
C8 C9 H9A 110.5
N1 C9 H9B 110.5
C8 C9 H9B 110.5
H9A C9 H9B 108.7
N4 C10 H10A 109.5
N4 C10 H10B 109.5
H10A C10 H10B 109.5
N4 C10 H10C 109.5
H10A C10 H10C 109.5
H10B C10 H10C 109.5
C12 C11 C3 112.87(10)
C12 C11 H11A 109.0
C3 C11 H11A 109.0
C12 C11 H11B 109.0
C3 C11 H11B 109.0
H11A C11 H11B 107.8
C13 C12 C17 118.58(13)
C13 C12 C11 120.63(12)
C17 C12 C11 120.72(13)
C12 C13 C14 120.96(14)
C12 C13 H13 119.5
C14 C13 H13 119.5
C15 C14 C13 119.93(15)
C15 C14 H14 120.0
C13 C14 H14 120.0
C16 C15 C14 119.77(14)
C16 C15 H15 120.1
C14 C15 H15 120.1
C15 C16 C17 120.30(14)
C15 C16 H16 119.9
C17 C16 H16 119.9
C16 C17 C12 120.44(13)
C16 C17 H17 119.8
C12 C17 H17 119.8

loop_
_geom_bond_atom_site_label_1
_geom_bond_atom_site_label_2
_geom_bond_distance
N1 C2 1.3414(17)
N1 C6 1.4536(16)
N1 C9 1.4697(18)
C2 O2 1.2260(16)
C2 C3 1.5149(18)
C3 N4 1.4647(17)
C3 C11 1.5498(18)
C3 H3 1.0000
N4 C5 1.3420(17)
N4 C10 1.4651(18)
C5 O5 1.2278(16)
C5 C6 1.5108(18)
C6 S7 1.8128(12)
C6 H6 1.0000
S7 C8 1.8051(17)
C8 C9 1.521(2)
C8 H8A 0.9900
C8 H8B 0.9900
C9 H9A 0.9900
C9 H9B 0.9900
C10 H10A 0.9800
C10 H10B 0.9800
C10 H10C 0.9800
C11 C12 1.5054(19)
C11 H11A 0.9900
C11 H11B 0.9900
C12 C13 1.387(2)
C12 C17 1.3919(19)
C13 C14 1.390(2)
C13 H13 0.9500
C14 C15 1.381(2)
C14 H14 0.9500
C15 C16 1.381(2)
C15 H15 0.9500
C16 C17 1.391(2)
C16 H16 0.9500
C17 H17 0.9500

_cod_database_fobs_code 2108202
